data_2009913
loop_
_publ_author_name
'Sillanp\"a\"a, R.'
'Kivek\"as, R.'
'Escriche, L.'
'S\'anchez-Castell\'o, G.'
'Teixidor, F.'

_publ_section_title
;
 2,6-Bis(<i>p</i>-nitrophenylthiomethyl)pyridine
;
_journal_issue 8
_journal_name_full 'Acta Crystallographica Section C'
_journal_page_first 1284
_journal_page_last 1286
_journal_paper_doi 10.1107/S0108270193013617
_journal_volume 50
_journal_year 1994
_chemical_formula_moiety 'C19 H15 N3 O4 S2'
_chemical_formula_sum 'C19 H15 N3 O4 S2'
_chemical_formula_weight 413.47
_space_group_IT_number 2
_space_group_name_Hall '-P 1'
_space_group_name_H-M_alt 'P -1'
_symmetry_cell_setting triclinic
_symmetry_space_group_name_Hall '-P 1'
_symmetry_space_group_name_H-M 'P -1'
_atom_type_scat_source IntTabIV
_cell_angle_alpha 98.50(2)
_cell_angle_beta 103.95(2)
_cell_angle_gamma 74.240(10)
_cell_formula_units_Z 2
_cell_length_a 10.779(2)
_cell_length_b 12.241(2)
_cell_length_c 7.540(2)
_cell_measurement_reflns_used 25
_cell_measurement_temperature 296
_cell_measurement_theta_max 20
_cell_measurement_theta_min 16
_cell_volume 925.6(3)
_diffrn_measurement_device 'Rigaku AFC5S'
_diffrn_measurement_method \w-2\q
_diffrn_radiation_type MoK\a
_diffrn_radiation_wavelength 0.71069
_diffrn_reflns_av_R_equivalents 0.039
_diffrn_reflns_limit_h_max 14
_diffrn_reflns_limit_h_min 0
_diffrn_reflns_limit_k_max 16
_diffrn_reflns_limit_k_min -16
_diffrn_reflns_limit_l_max 10
_diffrn_reflns_limit_l_min -10
_diffrn_reflns_number 3443
_diffrn_reflns_theta_max 25
_diffrn_standards_decay_% none
_diffrn_standards_interval_count 150
_diffrn_standards_number 3
_exptl_absorpt_coefficient_mu 0.305
_exptl_absorpt_correction_type none
_exptl_crystal_colour yellow
_exptl_crystal_density_diffrn 1.483
_exptl_crystal_description needle
_exptl_crystal_size_max 0.20
_exptl_crystal_size_mid 0.20
_exptl_crystal_size_min 0.15
_refine_diff_density_max 0.23
_refine_diff_density_min -0.29
_refine_ls_goodness_of_fit_obs 1.25
_refine_ls_hydrogen_treatment refxyz
_refine_ls_number_parameters 298
_refine_ls_number_reflns 1963
_refine_ls_R_factor_obs 0.051
_refine_ls_shift/esd_max 0.03
_refine_ls_structure_factor_coef F
_refine_ls_weighting_details 'w = 1/\s^2^(F)'
_refine_ls_weighting_scheme calc
_refine_ls_wR_factor_obs 0.046
_reflns_number_observed 1963
_reflns_number_total 3254
_reflns_observed_criterion I>\s(I)
_cod_data_source_file ab1100.cif
_cod_data_source_block ab1100_structure_1_of_1
_cod_depositor_comments
;
The following automatic conversions were performed:

'_refine_ls_weighting_scheme' value '1/\s^2^(F)' was changed to
'calc'. New tag '_refine_ls_weighting_details' was created. The value
of the new tag was set to 'w = 1/\s^2^(F)'.

Automatic conversion script
Id: cif_fix_values 3143 2015-03-26 13:38:13Z robertas 
;
_cod_original_cell_volume 925.6(7)
_cod_database_code 2009913

loop_
_space_group_symop_id
_space_group_symop_operation_xyz
1 x,y,z
2 -x,-y,-z

loop_
_atom_site_label
_atom_site_fract_x
_atom_site_fract_y
_atom_site_fract_z
S(1) .43960(10) .42936(9) .6825(2)
S(2) .81190(10) .02513(9) .9996(2)
O(1) -.0517(3) .8816(3) .4391(6)
O(2) -.1363(3) .7469(3) .2914(5)
O(3) .2253(3) .2726(3) 1.2039(5)
O(4) .3084(4) .1573(4) 1.4140(6)
N(1) .6938(3) .3101(3) .8209(4)
N(2) -.0470(3) .7810(4) .3957(6)
N(3) .3146(4) .1988(4) 1.2794(7)
C(1) .6904(4) .4204(3) .8705(5)
C(2) .7972(4) .4568(4) .9788(6)
C(3) .9118(4) .3770(4) 1.0386(6)
C(4) .9165(4) .2625(4) .9885(6)
C(5) .8065(4) .2326(3) .8800(5)
C(6) .5635(4) .5047(3) .7990(6)
C(7) .3012(3) .5409(3) .6098(5)
C(8) .1924(4) .5060(4) .5007(6)
C(9) .0795(4) .5840(4) .4312(6)
C(10) .0725(4) .6980(3) .4733(5)
C(11) .1774(4) .7345(3) .5831(6)
C(12) .2918(4) .6561(3) .6504(6)
C(13) .8038(4) .1100(4) .8184(7)
C(14) .6616(4) .0815(3) 1.0709(6)
C(15) .6553(4) .0481(4) 1.2361(7)
C(16) .5433(5) .0860(4) 1.3059(7)
C(17) .4350(4) .1575(3) 1.2068(7)
C(18) .4365(4) .1907(3) 1.0414(7)
C(19) .5499(4) .1530(3) .9718(6)
H(2) .792(4) .540(3) 1.003(5)
H(3) .995(4) .400(3) 1.122(5)
H(4) .990(4) .211(3) 1.032(5)
H(6A) .573(3) .554(3) .715(5)
H(6B) .532(3) .551(3) .895(5)
H(8) .199(4) .428(3) .479(5)
H(9) .012(4) .567(3) .361(5)
H(11) .174(4) .812(3) .618(5)
H(12) .364(4) .681(3) .721(5)
H(13A) .877(4) .073(3) .763(5)
H(13B) .730(4) .102(3) .721(5)
H(15) .732(4) .002(3) 1.300(5)
H(16) .536(4) .063(4) 1.411(6)
H(18) .367(4) .236(3) .973(5)
H(19) .552(4) .176(3) .861(5)

loop_
_geom_angle_atom_site_label_1
_geom_angle_atom_site_label_2
_geom_angle_atom_site_label_3
_geom_angle
_geom_angle_publ_flag
C(6) S(1) C(7) 102.7(2) yes
C(13) S(2) C(14) 104.9(2) yes
C(1) N(1) C(5) 117.9(3) yes
O(1) N(2) O(2) 123.1(4) yes
O(1) N(2) C(10) 117.9(4) yes
O(2) N(2) C(10) 119.0(4) yes
O(3) N(3) O(4) 122.9(5) yes
O(3) N(3) C(17) 118.9(5) yes
O(4) N(3) C(17) 118.2(4) yes
N(1) C(1) C(2) 122.7(3) yes
N(1) C(1) C(6) 116.4(3) yes
C(2) C(1) C(6) 120.9(4) yes
C(1) C(2) C(3) 118.9(4) yes
C(2) C(3) C(4) 119.0(4) yes
C(3) C(4) C(5) 118.9(3) yes
N(1) C(5) C(4) 122.6(4) yes
N(1) C(5) C(13) 115.2(3) yes
C(4) C(5) C(13) 122.1(3) yes
S(1) C(6) C(1) 109.6(3) yes
S(1) C(7) C(8) 114.9(3) yes
S(1) C(7) C(12) 126.6(3) yes
C(8) C(7) C(12) 118.5(3) yes
C(7) C(8) C(9) 121.0(4) yes
C(8) C(9) C(10) 119.5(4) yes
N(2) C(10) C(9) 119.3(4) yes
N(2) C(10) C(11) 120.0(4) yes
C(9) C(10) C(11) 120.7(3) yes
C(10) C(11) C(12) 119.9(4) yes
C(7) C(12) C(11) 120.5(4) yes
S(2) C(13) C(5) 114.8(3) yes
S(2) C(14) C(15) 115.9(3) yes
S(2) C(14) C(19) 125.0(4) yes
C(15) C(14) C(19) 119.1(4) yes
C(14) C(15) C(16) 121.4(4) yes
C(15) C(16) C(17) 118.5(5) yes
N(3) C(17) C(16) 119.2(5) yes
N(3) C(17) C(18) 118.9(4) yes
C(16) C(17) C(18) 121.9(4) yes
C(17) C(18) C(19) 119.6(4) yes
C(14) C(19) C(18) 119.6(5) yes

loop_
_geom_bond_atom_site_label_1
_geom_bond_atom_site_label_2
_geom_bond_distance
_geom_bond_publ_flag
S(1) C(6) 1.809(5) yes
S(1) C(7) 1.764(3) yes
S(2) C(13) 1.808(6) yes
S(2) C(14) 1.759(4) yes
O(1) N(2) 1.218(6) yes
O(2) N(2) 1.215(5) yes
O(3) N(3) 1.217(5) yes
O(4) N(3) 1.223(8) yes
N(1) C(1) 1.340(5) yes
N(1) C(5) 1.346(4) yes
N(2) C(10) 1.462(5) yes
N(3) C(17) 1.464(7) yes
C(1) C(2) 1.381(6) yes
C(1) C(6) 1.507(5) yes
C(2) C(3) 1.375(5) yes
C(3) C(4) 1.386(6) yes
C(4) C(5) 1.374(6) yes
C(5) C(13) 1.510(6) yes
C(7) C(8) 1.392(6) yes
C(7) C(12) 1.379(6) yes
C(8) C(9) 1.370(5) yes
C(9) C(10) 1.370(6) yes
C(10) C(11) 1.370(6) yes
C(11) C(12) 1.378(5) yes
C(14) C(15) 1.389(7) yes
C(14) C(19) 1.401(5) yes
C(15) C(16) 1.371(7) yes
C(16) C(17) 1.380(6) yes
C(17) C(18) 1.373(8) yes
C(18) C(19) 1.384(7) yes
S(1) H(6)A 3.00(4) no
S(1) H(6)B 3.11(4) no
S(2) H(4) 3.11(4) no
S(2) H(11) 3.25(4) no
S(2) H(13)A 3.39(4) no
S(2) N(3) 3.569(4) no
O(1) H(15) 2.47(4) no
O(1) H(13)A 2.90(4) no
O(1) H(13)A 3.21(4) no
O(1) O(1) 3.310(8) no
O(1) O(4) 3.386(6) no
O(1) C(15) 3.401(5) no
O(2) H(18) 2.77(4) no
O(2) H(15) 3.06(4) no
O(2) O(4) 3.128(5) no
O(2) H(2) 3.22(4) no
O(2) H(8) 3.24(4) no
O(2) H(4) 3.37(4) no
O(2) C(4) 3.504(6) no
O(2) C(18) 3.558(5) no
O(3) H(3) 2.53(4) no
O(3) H(8) 2.61(4) no
O(3) H(4) 2.79(4) no
O(3) H(2) 2.90(4) no
O(3) C(3) 3.271(5) no
O(3) H(6)A 3.32(4) no
C(6) H(6)B 2.97(4) no
C(6) H(18) 3.56(4) no
C(7) H(6)A 3.01(4) no
C(8) H(9) 3.03(4) no
C(8) H(6)A 3.19(4) no
C(8) H(3) 3.44(4) no
O(3) C(8) 3.353(5) no
O(3) C(4) 3.360(5) no
O(4) H(16) 3.06(4) no
O(4) H(8) 3.21(4) no
O(4) H(15) 3.29(4) no
O(4) H(13)B 3.29(4) no
O(4) N(2) 3.323(5) no
N(1) H(6)B 3.55(4) no
N(1) C(11) 3.555(6) no
N(2) H(15) 3.13(4) no
N(2) H(13)A 3.39(4) no
N(2) C(4) 3.429(6) no
N(2) H(4) 3.44(4) no
N(3) H(8) 3.07(4) no
N(3) H(4) 3.51(4) no
N(3) H(6)A 3.54(4) no
C(1) H(6)B 3.23(4) no
C(2) H(3) 3.46(4) no
C(2) C(7) 3.506(6) no
C(2) C(9) 3.569(6) no
C(2) H(9) 3.58(4) no
C(2) H(9) 3.59(4) no
C(3) H(9) 3.30(4) no
C(3) H(9) 3.51(4) no
C(3) H(3) 3.60(4) no
C(5) C(10) 3.530(6) no
C(17) H(12) 3.21(4) no
C(17) H(6)A 3.47(4) no
C(18) H(12) 3.07(4) no
C(18) H(6)B 3.23(4) no
C(18) H(6)A 3.37(4) no
C(18) H(2) 3.54(4) no
C(8) C(9) 3.566(6) no
C(9) H(9) 3.07(4) no
C(9) H(3) 3.14(4) no
C(9) H(8) 3.28(4) no
C(9) C(9) 3.410(10) no
C(11) H(15) 3.54(4) no
C(11) C(15) 3.542(6) no
C(14) H(11) 2.94(4) no
C(14) H(12) 3.07(4) no
C(14) C(17) 3.580(5) no
C(15) H(11) 2.77(4) no
C(15) H(12) 3.24(4) no
C(15) H(13)B 3.55(4) no
C(15) C(18) 3.559(6) no
C(16) H(13)B 3.30(4) no
C(16) H(12) 3.32(4) no
C(16) H(16) 3.39(4) no
C(16) H(11) 3.48(4) no
C(16) C(19) 3.568(6) no
C(16) H(19) 3.59(4) no
H(12) H(18) 3.53(5) no
C(19) H(12) 2.99(4) no
C(19) H(6)B 3.54(4) no
H(2) H(18) 2.82(5) no
H(2) H(3) 2.98(5) no
H(2) H(9) 3.17(5) no
H(3) H(9) 2.53(5) no
H(3) H(8) 3.08(5) no
H(3) H(3) 3.30(7) no
H(6)A H8 3.21(5) no
H(6)A H(18) 3.30(5) no
H(6)A H(6)A 3.49(7) no
H(6)B H(6)B 2.48(7) no
H(6)B H(18) 3.04(5) no
H(8)B H(19) 3.57(5) no
H(8) H(9) 2.80(5) no
H(9) H(9) 2.95(8) no
H(11) H(15) 2.65(5) no
H(11) H(13)A 3.25(5) no
H(11) H(13)B 3.37(5) no
H(12) H(19) 3.42(5) no
H(13)A H(15) 3.55(5) no
H(13)B H(15) 3.23(5) no
H(15) H(18) 3.57(5) no
H(16) H(16) 2.56(8) no
H(16) H(19) 3.45(6) no
H(16) H(19) 3.53(6) no

loop_
_geom_torsion_atom_site_label_1
_geom_torsion_atom_site_label_2
_geom_torsion_atom_site_label_3
_geom_torsion_atom_site_label_4
_geom_torsion
_geom_torsion_publ_flag
S(1) C(6) C(1) N(1) 6.8(5) yes
S(1) C(6) C(1) C(2) -174.3(3) yes
S(2) C(13) C(5) N(1) -112.0(4) yes
S(2) C(13) C(5) C(4) 68.1(5) yes
O(1) N(2) C(10) C(9) 178.2(4) yes
O(1) N(2) C(10) C(11) -3.4(6) yes
O(2) N(2) C(10) C(9) -2.0(6) yes
O(2) N(2) C(10) C(11) 176.4(4) yes
O(3) N(3) C(17) C(16) 170.9(4) yes
O(3) N(3) C(17) C(18) -9.3(6) yes
O(4) N(3) C(17) C(16) -9.0(7) yes
O(4) N(3) C(17) C(18) 170.7(5) yes
C(1) C(6) S(1) C(7) -179.9(3) yes
C(5) C(13) S(2) C(14) 67.7(4) yes
C(6) S(1) C(7) C(8) 174.8(3) yes
C(6) S(1) C(7) C(12) -5.2(4) yes
C(13) S(2) C(14) C(15) -166.0(3) yes
C(13) S(2) C(14) C(19) 16.0(4) yes
